data_4133429
loop_
_publ_author_name
'Jangra, Harish'
'Chen, Quan'
'Fuks, Elina'
'Zenz, Ivo'
'Mayer, Peter'
'Ofial, Armin R.'
'Zipse, Hendrik'
'Mayr, Herbert'

_publ_section_title
;
 Nucleophilicity and Electrophilicity Parameters for Predicting Absolute
 Rate Constants of Highly Asynchronous 1,3-Dipolar Cycloadditions of
 Aryldiazomethanes.
;
_journal_issue 48
_journal_name_full 'Journal of the American Chemical Society'
_journal_page_first 16758
_journal_page_last 16772
_journal_paper_doi 10.1021/jacs.8b09995
_journal_volume 140
_journal_year 2018
_chemical_absolute_configuration unk
_chemical_formula_moiety 'C29 H29 N O4'
_chemical_formula_sum 'C29 H29 N O4'
_chemical_formula_weight 455.53
_chemical_name_common QC469
_space_group_crystal_system hexagonal
_space_group_IT_number 170
_space_group_name_Hall 'P 65'
_space_group_name_H-M_alt 'P 65'
_atom_sites_solution_hydrogens geom
_audit_block_code C29H29NO4_vv089_mayr
_audit_creation_method 'APEX3 v2016.5-0'
_audit_update_record 14-Feb-17
_cell_angle_alpha 90
_cell_angle_beta 90
_cell_angle_gamma 120
_cell_formula_units_Z 6
_cell_length_a 26.7901(6)
_cell_length_b 26.7901(6)
_cell_length_c 5.99210(10)
_cell_measurement_reflns_used 9885
_cell_measurement_temperature 100.(2)
_cell_measurement_theta_max 26.3693
_cell_measurement_theta_min 2.6337
_cell_volume 3724.42(13)
_computing_cell_refinement 'SAINT V8.37A (Bruker AXS Inc., 2015)'
_computing_data_collection 'SAINT V8.37A (Bruker AXS Inc., 2015)'
_computing_data_reduction 'SAINT V8.37A (Bruker AXS Inc., 2015)'
_computing_molecular_graphics 'shelXle (C.B. Huebschle, rev 786)'
_computing_structure_refinement 'SHELXL-2014/7 (Sheldrick, 2014)'
_computing_structure_solution 'XT, VERSION 2014/5'
_diffrn_ambient_temperature 100.(2)
_diffrn_detector_area_resol_mean 7.4074
_diffrn_measured_fraction_theta_full 0.996
_diffrn_measured_fraction_theta_max 0.996
_diffrn_measurement_device 'fixed-chi three-circle diffractometer'
_diffrn_measurement_device_type 'Bruker D8 Venture TXS'
_diffrn_measurement_method 'mix of phi and omega scans'
_diffrn_radiation_monochromator 'focusing mirrors'
_diffrn_radiation_type MoK\a
_diffrn_radiation_wavelength 0.71073
_diffrn_reflns_av_R_equivalents 0.0501
_diffrn_reflns_av_unetI/netI 0.0291
_diffrn_reflns_Laue_measured_fraction_full 0.996
_diffrn_reflns_Laue_measured_fraction_max 0.996
_diffrn_reflns_limit_h_max 29
_diffrn_reflns_limit_h_min -33
_diffrn_reflns_limit_k_max 33
_diffrn_reflns_limit_k_min -31
_diffrn_reflns_limit_l_max 7
_diffrn_reflns_limit_l_min -7
_diffrn_reflns_number 5077
_diffrn_reflns_point_group_measured_fraction_full 0.998
_diffrn_reflns_point_group_measured_fraction_max 0.998
_diffrn_reflns_theta_full 25.242
_diffrn_reflns_theta_max 26.371
_diffrn_reflns_theta_min 3.166
_diffrn_source 'rotating anode (TXS)'
_diffrn_source_current 50
_diffrn_source_power 2.5
_diffrn_source_type 'Bruker TXS'
_diffrn_source_voltage 50
_exptl_absorpt_coefficient_mu 0.081
_exptl_absorpt_correction_T_max 0.9705
_exptl_absorpt_correction_T_min 0.9165
_exptl_absorpt_correction_type multi-scan
_exptl_absorpt_process_details
;
SADABS-2016/2 - Bruker AXS area detector scaling and absorption correction
;
_exptl_crystal_colour colourless
_exptl_crystal_density_diffrn 1.219
_exptl_crystal_density_method 'not measured'
_exptl_crystal_description rod
_exptl_crystal_F_000 1452
_exptl_crystal_size_max 0.100
_exptl_crystal_size_mid 0.020
_exptl_crystal_size_min 0.020
_platon_squeeze_details
;
;
_refine_diff_density_max 0.335
_refine_diff_density_min -0.246
_refine_diff_density_rms 0.044
_refine_ls_abs_structure_details
;

Refined as a perfect inversion twin.
;
_refine_ls_abs_structure_Flack 0.5
_refine_ls_extinction_method none
_refine_ls_goodness_of_fit_ref 1.064
_refine_ls_hydrogen_treatment constr
_refine_ls_matrix_type full
_refine_ls_number_parameters 311
_refine_ls_number_reflns 5077
_refine_ls_number_restraints 10
_refine_ls_restrained_S_all 1.104
_refine_ls_R_factor_all 0.0472
_refine_ls_R_factor_gt 0.0403
_refine_ls_shift/su_max 0.000
_refine_ls_shift/su_mean 0.000
_refine_ls_structure_factor_coef Fsqd
_refine_ls_weighting_details 'w=1/[\s^2^(Fo^2^)+(0.0420P)^2^+1.7703P] where P=(Fo^2^+2Fc^2^)/3'
_refine_ls_weighting_scheme calc
_refine_ls_wR_factor_gt 0.0971
_refine_ls_wR_factor_ref 0.0994
_reflns_Friedel_coverage 0.821
_reflns_Friedel_fraction_full 1.000
_reflns_Friedel_fraction_max 1.000
_reflns_number_gt 4633
_reflns_number_total 5077
_reflns_threshold_expression 'I > 2\s(I)'
_cod_data_source_file ja8b09995_si_003.cif
_cod_data_source_block vv089
_cod_depositor_comments
;
The following automatic conversions were performed:

data item '_exptl_absorpt_correction_type' value 'Multi-Scan' was
changed to 'multi-scan' in accordance with the
/home/saulius/struct/COD-crude-data/automatic-downloads/DataCite-retrospective/ACS/depositions/lib/dictionaries/cif_core.dic
dictionary named 'cif_core.dic' version 2.4.2 last updated on
2011-04-26.

Automatic conversion script
Id: cif_fix_values 6909 2019-04-08 15:41:33Z antanas 
;
_cod_original_cell_volume 3724.42(18)
_cod_database_code 4133429
_shelx_estimated_absorpt_t_min 0.992
_shelx_estimated_absorpt_t_max 0.998
_shelx_space_group_comment
;
The symmetry employed for this shelxl refinement is uniquely defined
by the following loop, which should always be used as a source of
symmetry information in preference to the above space-group names.
They are only intended as comments.
;

loop_
_space_group_symop_operation_xyz
'x, y, z'
'-y, x-y, z+2/3'
'-x+y, -x, z+1/3'
'-x, -y, z+1/2'
'y, -x+y, z+1/6'
'x-y, x, z+5/6'

loop_
_atom_site_label
_atom_site_type_symbol
_atom_site_fract_x
_atom_site_fract_y
_atom_site_fract_z
_atom_site_U_iso_or_equiv
_atom_site_adp_type
_atom_site_occupancy
_atom_site_site_symmetry_order
_atom_site_calc_flag
_atom_site_refinement_flags_posn
_atom_site_refinement_flags_adp
O1 O 0.38961(8) 0.57997(8) 0.9560(3) 0.0207(4) Uani 1 1 d . .
O2 O 0.33463(8) 0.58074(8) 0.6502(3) 0.0207(4) Uani 1 1 d . .
O3 O 0.26414(9) 0.50063(8) 0.5056(4) 0.0286(5) Uani 1 1 d . .
O4 O 0.36663(8) 0.49932(8) 1.1318(3) 0.0238(4) Uani 1 1 d . .
N1 N 0.20913(16) 0.16454(14) 0.6493(8) 0.0623(10) Uani 1 1 d . U
C1 C 0.39168(11) 0.60775(12) 0.7465(4) 0.0197(5) Uani 1 1 d . .
C2 C 0.30437(11) 0.52232(11) 0.6300(4) 0.0188(5) Uani 1 1 d . .
C3 C 0.32408(11) 0.49031(11) 0.7738(4) 0.0170(5) Uani 1 1 d . .
C4 C 0.36144(11) 0.52193(11) 0.9677(4) 0.0177(5) Uani 1 1 d . .
C5 C 0.28681(11) 0.42504(11) 0.8057(4) 0.0181(5) Uani 1 1 d . .
H5 H 0.2951 0.4118 0.9499 0.022 Uiso 1 1 calc R U
C6 C 0.33507(11) 0.44501(10) 0.6458(4) 0.0173(5) Uani 1 1 d . .
H6 H 0.3216 0.4397 0.4873 0.021 Uiso 1 1 calc R U
C7 C 0.22513(11) 0.38624(11) 0.7289(4) 0.0199(5) Uani 1 1 d . .
H7 H 0.2210 0.3991 0.5768 0.024 Uiso 1 1 calc R U
C8 C 0.21842(11) 0.32640(12) 0.7075(5) 0.0210(6) Uani 1 1 d . .
C9 C 0.23389(13) 0.30983(13) 0.5125(6) 0.0327(7) Uani 1 1 d . .
H9 H 0.2462 0.3353 0.3882 0.039 Uiso 1 1 calc R U
C10 C 0.23191(14) 0.25731(14) 0.4930(6) 0.0371(8) Uani 1 1 d . .
H10 H 0.2432 0.2477 0.3568 0.045 Uiso 1 1 calc R U
C11 C 0.21353(13) 0.21842(14) 0.6703(7) 0.0357(8) Uani 1 1 d . .
C12 C 0.19836(14) 0.23484(13) 0.8688(6) 0.0342(7) Uani 1 1 d . .
H12 H 0.1861 0.2096 0.9935 0.041 Uiso 1 1 calc R U
C13 C 0.20106(13) 0.28804(13) 0.8849(5) 0.0272(6) Uani 1 1 d . .
H13 H 0.1907 0.2984 1.0217 0.033 Uiso 1 1 calc R U
C14 C 0.17946(12) 0.38652(11) 0.8793(5) 0.0199(6) Uani 1 1 d . .
C15 C 0.19204(12) 0.41676(12) 1.0795(5) 0.0221(6) Uani 1 1 d . .
H15 H 0.2310 0.4396 1.1257 0.027 Uiso 1 1 calc R U
C16 C 0.14809(12) 0.41397(12) 1.2132(5) 0.0249(6) Uani 1 1 d . .
H16 H 0.1573 0.4350 1.3490 0.030 Uiso 1 1 calc R U
C17 C 0.09112(12) 0.38054(12) 1.1484(5) 0.0270(6) Uani 1 1 d . .
H17 H 0.0610 0.3780 1.2402 0.032 Uiso 1 1 calc R U
C18 C 0.07842(12) 0.35076(12) 0.9481(5) 0.0270(6) Uani 1 1 d . .
H18 H 0.0394 0.3281 0.9021 0.032 Uiso 1 1 calc R U
C19 C 0.12166(12) 0.35370(12) 0.8150(5) 0.0228(6) Uani 1 1 d . .
H19 H 0.1122 0.3332 0.6778 0.027 Uiso 1 1 calc R U
C20 C 0.38705(11) 0.43861(11) 0.6728(4) 0.0171(5) Uani 1 1 d . .
C21 C 0.42628(11) 0.45609(11) 0.4961(4) 0.0195(5) Uani 1 1 d . .
H21 H 0.4210 0.4743 0.3696 0.023 Uiso 1 1 calc R U
C22 C 0.47296(11) 0.44701(11) 0.5038(5) 0.0210(5) Uani 1 1 d . .
H22 H 0.4995 0.4593 0.3831 0.025 Uiso 1 1 calc R U
C23 C 0.48110(12) 0.42015(11) 0.6859(5) 0.0211(6) Uani 1 1 d . .
H23 H 0.5130 0.4138 0.6907 0.025 Uiso 1 1 calc R U
C24 C 0.44205(12) 0.40252(12) 0.8619(5) 0.0247(6) Uani 1 1 d . .
H24 H 0.4472 0.3838 0.9870 0.030 Uiso 1 1 calc R U
C25 C 0.39566(12) 0.41206(12) 0.8565(5) 0.0219(6) Uani 1 1 d . .
H25 H 0.3697 0.4004 0.9789 0.026 Uiso 1 1 calc R U
C26 C 0.40719(13) 0.66847(12) 0.8034(5) 0.0256(6) Uani 1 1 d . .
H26A H 0.4096 0.6895 0.6661 0.038 Uiso 1 1 calc R U
H26B H 0.4445 0.6877 0.8801 0.038 Uiso 1 1 calc R U
H26C H 0.3775 0.6678 0.9012 0.038 Uiso 1 1 calc R U
C27 C 0.43367(12) 0.60438(13) 0.5881(5) 0.0253(6) Uani 1 1 d . .
H27A H 0.4344 0.6233 0.4472 0.038 Uiso 1 1 calc R U
H27B H 0.4216 0.5639 0.5597 0.038 Uiso 1 1 calc R U
H27C H 0.4723 0.6238 0.6546 0.038 Uiso 1 1 calc R U
C28 C 0.1852(3) 0.1244(2) 0.8187(9) 0.0793(14) Uani 1 1 d . U
H28A H 0.1840 0.0886 0.7734 0.119 Uiso 1 1 calc R U
H28B H 0.1460 0.1166 0.8493 0.119 Uiso 1 1 calc R U
H28C H 0.2088 0.1395 0.9537 0.119 Uiso 1 1 calc R U
C29 C 0.22994(19) 0.15025(18) 0.4550(8) 0.0602(11) Uani 1 1 d . U
H29A H 0.2258 0.1120 0.4737 0.090 Uiso 1 1 calc R U
H29B H 0.2707 0.1789 0.4328 0.090 Uiso 1 1 calc R U
H29C H 0.2076 0.1500 0.3249 0.090 Uiso 1 1 calc R U

loop_
_atom_site_aniso_label
_atom_site_aniso_U_11
_atom_site_aniso_U_22
_atom_site_aniso_U_33
_atom_site_aniso_U_23
_atom_site_aniso_U_13
_atom_site_aniso_U_12
O1 0.0232(10) 0.0198(9) 0.0166(9) -0.0015(7) -0.0035(8) 0.0088(8)
O2 0.0217(9) 0.0190(9) 0.0225(9) -0.0004(8) -0.0039(8) 0.0111(8)
O3 0.0287(11) 0.0227(10) 0.0321(11) -0.0007(9) -0.0137(9) 0.0111(9)
O4 0.0252(10) 0.0242(10) 0.0195(9) 0.0022(8) -0.0051(8) 0.0105(8)
N1 0.070(2) 0.0341(17) 0.095(2) -0.0065(15) 0.022(2) 0.0351(17)
C1 0.0188(13) 0.0205(13) 0.0173(13) 0.0012(10) -0.0006(10) 0.0079(11)
C2 0.0196(13) 0.0210(13) 0.0172(13) -0.0010(10) -0.0006(11) 0.0113(11)
C3 0.0177(12) 0.0176(12) 0.0164(12) -0.0002(10) -0.0007(10) 0.0093(10)
C4 0.0164(12) 0.0213(13) 0.0167(12) 0.0001(11) 0.0007(10) 0.0103(11)
C5 0.0173(12) 0.0174(12) 0.0199(12) 0.0011(10) -0.0014(10) 0.0088(11)
C6 0.0192(13) 0.0155(12) 0.0179(12) -0.0016(10) -0.0027(10) 0.0091(10)
C7 0.0186(13) 0.0208(13) 0.0201(13) -0.0024(11) -0.0028(10) 0.0096(11)
C8 0.0120(12) 0.0215(14) 0.0284(14) -0.0060(11) -0.0026(11) 0.0075(11)
C9 0.0300(16) 0.0299(16) 0.0324(16) -0.0047(13) 0.0057(13) 0.0107(13)
C10 0.0321(17) 0.0342(17) 0.0443(19) -0.0170(15) 0.0045(15) 0.0160(14)
C11 0.0242(15) 0.0278(16) 0.059(2) -0.0137(15) -0.0032(15) 0.0160(13)
C12 0.0353(17) 0.0264(15) 0.0465(19) 0.0015(14) 0.0008(15) 0.0196(14)
C13 0.0280(15) 0.0263(15) 0.0310(16) -0.0041(12) 0.0000(12) 0.0164(13)
C14 0.0220(13) 0.0155(12) 0.0237(14) 0.0028(10) 0.0008(11) 0.0105(11)
C15 0.0190(13) 0.0215(14) 0.0256(14) -0.0029(11) -0.0021(11) 0.0100(11)
C16 0.0259(15) 0.0248(15) 0.0270(14) -0.0039(11) -0.0015(11) 0.0150(13)
C17 0.0230(14) 0.0269(15) 0.0362(17) 0.0026(13) 0.0058(13) 0.0164(12)
C18 0.0178(13) 0.0223(14) 0.0413(18) -0.0004(13) -0.0032(12) 0.0104(12)
C19 0.0237(14) 0.0181(13) 0.0272(14) -0.0041(11) -0.0051(12) 0.0109(11)
C20 0.0164(12) 0.0146(12) 0.0194(12) -0.0015(10) -0.0022(10) 0.0070(10)
C21 0.0212(13) 0.0203(13) 0.0167(12) 0.0006(10) -0.0018(11) 0.0101(11)
C22 0.0193(13) 0.0222(13) 0.0216(13) 0.0002(11) 0.0029(11) 0.0105(11)
C23 0.0173(13) 0.0207(13) 0.0252(14) -0.0007(11) -0.0021(10) 0.0095(11)
C24 0.0243(14) 0.0258(14) 0.0257(15) 0.0060(12) -0.0014(12) 0.0137(12)
C25 0.0197(13) 0.0244(14) 0.0210(13) 0.0056(11) 0.0027(11) 0.0105(11)
C26 0.0267(15) 0.0191(13) 0.0289(15) 0.0001(12) -0.0004(12) 0.0098(12)
C27 0.0238(14) 0.0248(14) 0.0266(15) 0.0004(11) 0.0035(11) 0.0116(12)
C28 0.146(4) 0.056(2) 0.066(2) -0.0051(17) -0.007(2) 0.073(3)
C29 0.066(3) 0.046(2) 0.082(2) -0.026(2) -0.004(2) 0.039(2)

loop_
_atom_type_symbol
_atom_type_description
_atom_type_scat_dispersion_real
_atom_type_scat_dispersion_imag
_atom_type_scat_source
C C 0.0033 0.0016 'International Tables Vol C Tables 4.2.6.8 and 6.1.1.4'
H H 0.0000 0.0000 'International Tables Vol C Tables 4.2.6.8 and 6.1.1.4'
N N 0.0061 0.0033 'International Tables Vol C Tables 4.2.6.8 and 6.1.1.4'
O O 0.0106 0.0060 'International Tables Vol C Tables 4.2.6.8 and 6.1.1.4'

loop_
_geom_angle_atom_site_label_1
_geom_angle_atom_site_label_2
_geom_angle_atom_site_label_3
_geom_angle
C4 O1 C1 119.6(2)
C2 O2 C1 119.0(2)
C28 N1 C11 120.4(4)
C28 N1 C29 118.9(3)
C11 N1 C29 120.7(4)
O2 C1 O1 109.3(2)
O2 C1 C26 106.5(2)
O1 C1 C26 106.2(2)
O2 C1 C27 110.6(2)
O1 C1 C27 110.7(2)
C26 C1 C27 113.4(2)
O3 C2 O2 119.2(2)
O3 C2 C3 125.1(2)
O2 C2 C3 115.6(2)
C2 C3 C4 117.1(2)
C2 C3 C5 120.9(2)
C4 C3 C5 114.9(2)
C2 C3 C6 114.6(2)
C4 C3 C6 118.9(2)
C5 C3 C6 56.64(16)
O4 C4 O1 119.1(2)
O4 C4 C3 124.5(2)
O1 C4 C3 116.4(2)
C6 C5 C7 120.5(2)
C6 C5 C3 63.44(17)
C7 C5 C3 127.5(2)
C6 C5 H5 112.2
C7 C5 H5 112.2
C3 C5 H5 112.2
C5 C6 C20 125.8(2)
C5 C6 C3 59.92(16)
C20 C6 C3 125.2(2)
C5 C6 H6 112.1
C20 C6 H6 112.1
C3 C6 H6 112.1
C5 C7 C14 114.8(2)
C5 C7 C8 105.1(2)
C14 C7 C8 112.5(2)
C5 C7 H7 108.1
C14 C7 H7 108.1
C8 C7 H7 108.1
C9 C8 C13 116.9(3)
C9 C8 C7 120.7(3)
C13 C8 C7 122.2(2)
C8 C9 C10 122.0(3)
C8 C9 H9 119.0
C10 C9 H9 119.0
C9 C10 C11 120.9(3)
C9 C10 H10 119.5
C11 C10 H10 119.5
N1 C11 C10 121.4(3)
N1 C11 C12 121.0(3)
C10 C11 C12 117.6(3)
C13 C12 C11 120.4(3)
C13 C12 H12 119.8
C11 C12 H12 119.8
C8 C13 C12 122.1(3)
C8 C13 H13 119.0
C12 C13 H13 119.0
C15 C14 C19 118.2(3)
C15 C14 C7 123.5(2)
C19 C14 C7 118.3(2)
C14 C15 C16 120.8(3)
C14 C15 H15 119.6
C16 C15 H15 119.6
C17 C16 C15 120.1(3)
C17 C16 H16 120.0
C15 C16 H16 120.0
C16 C17 C18 119.3(3)
C16 C17 H17 120.3
C18 C17 H17 120.3
C19 C18 C17 120.8(3)
C19 C18 H18 119.6
C17 C18 H18 119.6
C18 C19 C14 120.8(3)
C18 C19 H19 119.6
C14 C19 H19 119.6
C25 C20 C21 118.8(2)
C25 C20 C6 123.2(2)
C21 C20 C6 117.8(2)
C22 C21 C20 120.5(2)
C22 C21 H21 119.7
C20 C21 H21 119.7
C23 C22 C21 120.5(3)
C23 C22 H22 119.8
C21 C22 H22 119.8
C22 C23 C24 119.2(2)
C22 C23 H23 120.4
C24 C23 H23 120.4
C25 C24 C23 120.7(3)
C25 C24 H24 119.7
C23 C24 H24 119.7
C24 C25 C20 120.3(3)
C24 C25 H25 119.8
C20 C25 H25 119.8
C1 C26 H26A 109.5
C1 C26 H26B 109.5
H26A C26 H26B 109.5
C1 C26 H26C 109.5
H26A C26 H26C 109.5
H26B C26 H26C 109.5
C1 C27 H27A 109.5
C1 C27 H27B 109.5
H27A C27 H27B 109.5
C1 C27 H27C 109.5
H27A C27 H27C 109.5
H27B C27 H27C 109.5
N1 C28 H28A 109.5
N1 C28 H28B 109.5
H28A C28 H28B 109.5
N1 C28 H28C 109.5
H28A C28 H28C 109.5
H28B C28 H28C 109.5
N1 C29 H29A 109.5
N1 C29 H29B 109.5
H29A C29 H29B 109.5
N1 C29 H29C 109.5
H29A C29 H29C 109.5
H29B C29 H29C 109.5

loop_
_geom_bond_atom_site_label_1
_geom_bond_atom_site_label_2
_geom_bond_distance
O1 C4 1.349(3)
O1 C1 1.446(3)
O2 C2 1.361(3)
O2 C1 1.445(3)
O3 C2 1.195(3)
O4 C4 1.199(3)
N1 C28 1.382(6)
N1 C11 1.394(4)
N1 C29 1.423(6)
C1 C26 1.503(4)
C1 C27 1.509(4)
C2 C3 1.487(4)
C3 C4 1.490(4)
C3 C5 1.531(3)
C3 C6 1.583(3)
C5 C6 1.478(4)
C5 C7 1.518(4)
C5 H5 1.0000
C6 C20 1.494(3)
C6 H6 1.0000
C7 C14 1.522(4)
C7 C8 1.527(4)
C7 H7 1.0000
C8 C9 1.385(4)
C8 C13 1.387(4)
C9 C10 1.386(5)
C9 H9 0.9500
C10 C11 1.394(5)
C10 H10 0.9500
C11 C12 1.397(5)
C12 C13 1.394(4)
C12 H12 0.9500
C13 H13 0.9500
C14 C15 1.392(4)
C14 C19 1.399(4)
C15 C16 1.395(4)
C15 H15 0.9500
C16 C17 1.384(4)
C16 H16 0.9500
C17 C18 1.386(4)
C17 H17 0.9500
C18 C19 1.376(4)
C18 H18 0.9500
C19 H19 0.9500
C20 C25 1.391(4)
C20 C21 1.398(4)
C21 C22 1.389(4)
C21 H21 0.9500
C22 C23 1.383(4)
C22 H22 0.9500
C23 C24 1.391(4)
C23 H23 0.9500
C24 C25 1.389(4)
C24 H24 0.9500
C25 H25 0.9500
C26 H26A 0.9800
C26 H26B 0.9800
C26 H26C 0.9800
C27 H27A 0.9800
C27 H27B 0.9800
C27 H27C 0.9800
C28 H28A 0.9800
C28 H28B 0.9800
C28 H28C 0.9800
C29 H29A 0.9800
C29 H29B 0.9800
C29 H29C 0.9800

loop_
_geom_torsion_atom_site_label_1
_geom_torsion_atom_site_label_2
_geom_torsion_atom_site_label_3
_geom_torsion_atom_site_label_4
_geom_torsion
C2 O2 C1 O1 -50.8(3)
C2 O2 C1 C26 -165.1(2)
C2 O2 C1 C27 71.3(3)
C4 O1 C1 O2 46.8(3)
C4 O1 C1 C26 161.3(2)
C4 O1 C1 C27 -75.3(3)
C1 O2 C2 O3 -162.3(2)
C1 O2 C2 C3 19.4(3)
O3 C2 C3 C4 -160.5(3)
O2 C2 C3 C4 17.7(3)
O3 C2 C3 C5 -11.4(4)
O2 C2 C3 C5 166.8(2)
O3 C2 C3 C6 53.1(4)
O2 C2 C3 C6 -128.7(2)
C1 O1 C4 O4 169.7(2)
C1 O1 C4 C3 -12.1(3)
C2 C3 C4 O4 156.6(3)
C5 C3 C4 O4 5.7(4)
C6 C3 C4 O4 -58.5(3)
C2 C3 C4 O1 -21.4(3)
C5 C3 C4 O1 -172.4(2)
C6 C3 C4 O1 123.5(2)
C2 C3 C5 C6 100.8(3)
C4 C3 C5 C6 -109.5(2)
C2 C3 C5 C7 -8.5(4)
C4 C3 C5 C7 141.2(3)
C6 C3 C5 C7 -109.3(3)
C7 C5 C6 C20 -126.5(3)
C3 C5 C6 C20 113.8(3)
C7 C5 C6 C3 119.7(3)
C2 C3 C6 C5 -112.0(2)
C4 C3 C6 C5 102.2(3)
C2 C3 C6 C20 133.2(3)
C4 C3 C6 C20 -12.5(4)
C5 C3 C6 C20 -114.7(3)
C6 C5 C7 C14 -158.7(2)
C3 C5 C7 C14 -80.4(3)
C6 C5 C7 C8 77.2(3)
C3 C5 C7 C8 155.5(3)
C5 C7 C8 C9 -86.2(3)
C14 C7 C8 C9 148.3(3)
C5 C7 C8 C13 88.8(3)
C14 C7 C8 C13 -36.8(3)
C13 C8 C9 C10 0.4(4)
C7 C8 C9 C10 175.7(3)
C8 C9 C10 C11 0.6(5)
C28 N1 C11 C10 -173.3(4)
C29 N1 C11 C10 7.7(6)
C28 N1 C11 C12 5.2(6)
C29 N1 C11 C12 -173.8(4)
C9 C10 C11 N1 177.3(3)
C9 C10 C11 C12 -1.2(5)
N1 C11 C12 C13 -177.8(3)
C10 C11 C12 C13 0.8(5)
C9 C8 C13 C12 -0.9(4)
C7 C8 C13 C12 -176.0(3)
C11 C12 C13 C8 0.2(5)
C5 C7 C14 C15 -3.9(4)
C8 C7 C14 C15 116.2(3)
C5 C7 C14 C19 177.4(2)
C8 C7 C14 C19 -62.5(3)
C19 C14 C15 C16 0.5(4)
C7 C14 C15 C16 -178.1(3)
C14 C15 C16 C17 0.4(4)
C15 C16 C17 C18 -1.0(4)
C16 C17 C18 C19 0.6(4)
C17 C18 C19 C14 0.4(4)
C15 C14 C19 C18 -1.0(4)
C7 C14 C19 C18 177.8(2)
C5 C6 C20 C25 0.4(4)
C3 C6 C20 C25 76.1(3)
C5 C6 C20 C21 175.1(2)
C3 C6 C20 C21 -109.3(3)
C25 C20 C21 C22 0.1(4)
C6 C20 C21 C22 -174.8(2)
C20 C21 C22 C23 0.5(4)
C21 C22 C23 C24 -0.3(4)
C22 C23 C24 C25 -0.5(4)
C23 C24 C25 C20 1.1(4)
C21 C20 C25 C24 -0.8(4)
C6 C20 C25 C24 173.8(3)

loop_
_platon_squeeze_void_nr
_platon_squeeze_void_average_x
_platon_squeeze_void_average_y
_platon_squeeze_void_average_z
_platon_squeeze_void_volume
_platon_squeeze_void_count_electrons
_platon_squeeze_void_content
1 0.000 0.000 -0.019 232 15 'trace of n-hexane '
